data_2231751
loop_
_publ_author_name
'Dayananda, A. S.'
'Jasinski, Jerry P.'
'Golen, James A.'
'Yathirajan, H. S.'
'Raju, C. R.'

_publ_section_title
;
 Triprolidinium dipicrate
;
_journal_coeditor_code XU5298
_journal_issue 9
_journal_name_full 'Acta Crystallographica Section E'
_journal_page_first o2502
_journal_paper_doi 10.1107/S160053681103457X
_journal_volume 67
_journal_year 2011
_chemical_formula_iupac 'C19 H24 N2 2+, 2C6 H2 N3 O7 -'
_chemical_formula_moiety 'C19 H24 N2 2+, 2(C6 H2 N3 O7 -)'
_chemical_formula_sum 'C31 H28 N8 O14'
_chemical_formula_weight 736.61
_chemical_name_systematic
;
2-[(<i>E</i>)-1-(4-methylphenyl)-3-(pyrrolidin-1-ium-
1-yl)prop-1-enyl]pyridinium bis(2,4,6-trinitrophenolate)
;
_space_group_IT_number 14
_symmetry_cell_setting monoclinic
_symmetry_space_group_name_Hall '-P 2yn'
_symmetry_space_group_name_H-M 'P 1 21/n 1'
_atom_sites_solution_hydrogens geom
_atom_sites_solution_primary direct
_atom_sites_solution_secondary difmap
_cell_angle_alpha 90.00
_cell_angle_beta 100.218(4)
_cell_angle_gamma 90.00
_cell_formula_units_Z 4
_cell_length_a 15.0542(7)
_cell_length_b 12.7489(5)
_cell_length_c 17.1446(7)
_cell_measurement_reflns_used 11024
_cell_measurement_temperature 173(2)
_cell_measurement_theta_max 32.3414
_cell_measurement_theta_min 3.1741
_cell_volume 3238.3(2)
_computing_cell_refinement '<i>CrysAlis PRO</i> (Oxford Diffraction, 2010)'
_computing_data_collection '<i>CrysAlis PRO</i> (Oxford Diffraction, 2010)'
_computing_data_reduction '<i>CrysAlis RED</i> (Oxford Diffraction, 2010)'
_computing_molecular_graphics '<i>SHELXTL</i> (Sheldrick, 2008)'
_computing_publication_material '<i>SHELXTL</i> (Sheldrick, 2008)'
_computing_structure_refinement '<i>SHELXL97</i> (Sheldrick, 2008)'
_computing_structure_solution '<i>SHELXS97</i> (Sheldrick, 2008)'
_diffrn_ambient_temperature 173(2)
_diffrn_detector_area_resol_mean 16.1500
_diffrn_measured_fraction_theta_full 0.998
_diffrn_measured_fraction_theta_max 0.999
_diffrn_measurement_device_type 'Oxford Diffraction Xcalibur Eos Gemini'
_diffrn_measurement_method \w
_diffrn_radiation_monochromator graphite
_diffrn_radiation_source 'Enhance (Mo) X-ray Source'
_diffrn_radiation_type MoK\a
_diffrn_radiation_wavelength 0.71073
_diffrn_reflns_av_R_equivalents 0.0266
_diffrn_reflns_av_sigmaI/netI 0.0238
_diffrn_reflns_limit_h_max 20
_diffrn_reflns_limit_h_min -20
_diffrn_reflns_limit_k_max 17
_diffrn_reflns_limit_k_min -17
_diffrn_reflns_limit_l_max 23
_diffrn_reflns_limit_l_min -22
_diffrn_reflns_number 32796
_diffrn_reflns_theta_full 25.00
_diffrn_reflns_theta_max 28.70
_diffrn_reflns_theta_min 3.18
_exptl_absorpt_coefficient_mu 0.122
_exptl_absorpt_correction_T_max 0.9749
_exptl_absorpt_correction_T_min 0.9598
_exptl_absorpt_correction_type multi-scan
_exptl_absorpt_process_details
;
(CrysAlis RED; Oxford Diffraction, 2010)
;
_exptl_crystal_colour colorless
_exptl_crystal_density_diffrn 1.511
_exptl_crystal_density_method 'not measured'
_exptl_crystal_description block
_exptl_crystal_F_000 1528
_exptl_crystal_size_max 0.34
_exptl_crystal_size_mid 0.23
_exptl_crystal_size_min 0.21
_refine_diff_density_max 0.629
_refine_diff_density_min -0.416
_refine_ls_extinction_method none
_refine_ls_goodness_of_fit_ref 1.021
_refine_ls_hydrogen_treatment mixed
_refine_ls_matrix_type full
_refine_ls_number_parameters 486
_refine_ls_number_reflns 8355
_refine_ls_number_restraints 14
_refine_ls_restrained_S_all 1.027
_refine_ls_R_factor_all 0.0895
_refine_ls_R_factor_gt 0.0666
_refine_ls_shift/su_max 0.019
_refine_ls_shift/su_mean 0.000
_refine_ls_structure_factor_coef Fsqd
_refine_ls_weighting_details 'calc w=1/[\s^2^(Fo^2^)+(0.0870P)^2^+2.0922P] where P=(Fo^2^+2Fc^2^)/3'
_refine_ls_weighting_scheme calc
_refine_ls_wR_factor_gt 0.1727
_refine_ls_wR_factor_ref 0.1918
_reflns_number_gt 6144
_reflns_number_total 8355
_reflns_threshold_expression I>2\s(I)
_cod_data_source_file xu5298.cif
_cod_data_source_block I
_cod_original_sg_symbol_H-M 'P 21/n'
_cod_database_code 2231751
_cod_database_fobs_code 2231751

loop_
_symmetry_equiv_pos_as_xyz
'x, y, z'
'-x+1/2, y+1/2, -z+1/2'
'-x, -y, -z'
'x-1/2, -y-1/2, z-1/2'

loop_
_atom_site_type_symbol
_atom_site_label
_atom_site_fract_x
_atom_site_fract_y
_atom_site_fract_z
_atom_site_U_iso_or_equiv
_atom_site_adp_type
_atom_site_calc_flag
_atom_site_refinement_flags
_atom_site_occupancy
_atom_site_symmetry_multiplicity
_atom_site_disorder_assembly
_atom_site_disorder_group
O O1 0.92233(17) 0.70372(18) 0.04819(15) 0.0835(7) Uani d . 1 1 . .
O O2 0.82310(14) 0.65125(19) 0.11427(12) 0.0733(6) Uani d . 1 1 . .
O O3 0.88982(12) 0.56044(14) 0.25150(11) 0.0561(4) Uani d . 1 1 A .
O O4A 0.9819(13) 0.4781(13) 0.3699(8) 0.0957(11) Uani d PD 0.395(6) 1 A 1
O O4 0.9885(8) 0.4552(8) 0.3767(5) 0.0957(11) Uani d PD 0.605(6) 1 A 2
O O5A 1.0956(6) 0.3773(8) 0.3664(5) 0.0957(11) Uani d PD 0.395(6) 1 A 1
O O5 1.0589(4) 0.3329(5) 0.3390(3) 0.0957(11) Uani d PD 0.605(6) 1 A 2
O O6 1.22955(16) 0.3894(2) 0.13260(14) 0.0886(8) Uani d . 1 1 . .
O O7 1.17901(14) 0.49452(17) 0.03706(11) 0.0650(5) Uani d . 1 1 . .
O O8A 0.3039(6) 0.1518(9) 0.1006(6) 0.0706(12) Uani d PD 0.395(6) 1 A 3
O O8 0.3337(4) 0.1253(5) 0.1125(4) 0.0706(12) Uani d PD 0.605(6) 1 A 4
O O9A 0.2177(6) 0.0413(8) 0.1356(6) 0.0706(12) Uani d PD 0.395(6) 1 A 3
O O9 0.2512(4) 0.0092(5) 0.1496(3) 0.0706(12) Uani d PD 0.605(6) 1 A 4
O O10 0.41754(11) 0.24944(14) 0.22274(9) 0.0496(4) Uani d . 1 1 A .
O O11 0.42811(13) 0.42582(16) 0.31111(14) 0.0662(5) Uani d . 1 1 . .
O O12 0.42006(17) 0.3801(2) 0.43080(13) 0.0884(8) Uani d . 1 1 . .
O O13 0.1432(6) 0.1580(6) 0.4551(6) 0.0708(7) Uani d PD 0.395(6) 1 A 5
O O13A 0.1624(3) 0.1919(4) 0.4605(4) 0.0708(7) Uani d PD 0.605(6) 1 A 6
O O14 0.0765(6) 0.0945(9) 0.3400(4) 0.0708(7) Uani d PD 0.395(6) 1 A 5
O O14A 0.0865(4) 0.0942(5) 0.3683(3) 0.0708(7) Uani d PD 0.605(6) 1 A 6
N N1 0.48222(11) 0.27782(13) 0.08706(9) 0.0334(4) Uani d D 1 1 . .
H H1N 0.4503(15) 0.2601(19) 0.1214(12) 0.040 Uiso d D 1 1 . .
N N2 0.77333(12) 0.47437(14) 0.33144(10) 0.0385(4) Uani d D 1 1 . .
H H2N 0.8096(15) 0.483(2) 0.2986(13) 0.046 Uiso d D 1 1 . .
N N3 0.89847(15) 0.64836(17) 0.09876(12) 0.0513(5) Uani d . 1 1 . .
N N4 1.02831(16) 0.42310(19) 0.32931(13) 0.0576(6) Uani d D 1 1 . .
N N5 1.17391(15) 0.45175(18) 0.10008(13) 0.0532(5) Uani d . 1 1 . .
N N6 0.27963(15) 0.10320(18) 0.15556(12) 0.0529(5) Uani d D 1 1 . .
N N7 0.40122(14) 0.36817(18) 0.35907(13) 0.0545(5) Uani d . 1 1 . .
N N8 0.14695(19) 0.1484(2) 0.39024(16) 0.0692(7) Uani d D 1 1 . .
C C1 0.46460(15) 0.20288(18) 0.01772(12) 0.0409(5) Uani d . 1 1 . .
H H1A 0.5179 0.1975 -0.0085 0.049 Uiso calc R 1 1 . .
H H1B 0.4493 0.1321 0.0351 0.049 Uiso calc R 1 1 . .
C C2 0.3856(2) 0.2509(2) -0.03715(16) 0.0621(7) Uani d . 1 1 . .
H H2A 0.3894 0.2359 -0.0931 0.075 Uiso calc R 1 1 . .
H H2B 0.3280 0.2226 -0.0259 0.075 Uiso calc R 1 1 . .
C C3 0.3918(2) 0.3664(3) -0.0214(2) 0.0748(9) Uani d . 1 1 . .
H H3A 0.4153 0.4027 -0.0646 0.090 Uiso calc R 1 1 . .
H H3B 0.3314 0.3951 -0.0186 0.090 Uiso calc R 1 1 . .
C C4 0.4532(3) 0.3821(2) 0.05422(19) 0.0839(11) Uani d . 1 1 . .
H H4A 0.4219 0.4208 0.0916 0.101 Uiso calc R 1 1 . .
H H4B 0.5063 0.4236 0.0459 0.101 Uiso calc R 1 1 . .
C C5 0.57653(15) 0.2711(2) 0.12893(15) 0.0531(6) Uani d . 1 1 . .
H H5A 0.6172 0.2871 0.0910 0.064 Uiso calc R 1 1 . .
H H5B 0.5889 0.1982 0.1477 0.064 Uiso calc R 1 1 . .
C C6 0.59780(15) 0.3441(2) 0.19836(13) 0.0452(5) Uani d . 1 1 . .
H H6A 0.5496 0.3785 0.2170 0.054 Uiso calc R 1 1 . .
C C7 0.68177(14) 0.36208(17) 0.23445(11) 0.0363(4) Uani d . 1 1 . .
C C8 0.69781(13) 0.41772(16) 0.31109(11) 0.0343(4) Uani d . 1 1 . .
C C9 0.64044(16) 0.4112(2) 0.36606(13) 0.0447(5) Uani d . 1 1 . .
H H9A 0.5864 0.3714 0.3540 0.054 Uiso calc R 1 1 . .
C C10 0.66114(19) 0.4620(2) 0.43778(14) 0.0545(6) Uani d . 1 1 . .
H H10A 0.6211 0.4578 0.4748 0.065 Uiso calc R 1 1 . .
C C11 0.7398(2) 0.5186(2) 0.45588(13) 0.0536(6) Uani d . 1 1 . .
H H11A 0.7553 0.5533 0.5055 0.064 Uiso calc R 1 1 . .
C C12 0.79475(18) 0.52380(19) 0.40122(13) 0.0496(6) Uani d . 1 1 . .
H H12A 0.8492 0.5630 0.4126 0.059 Uiso calc R 1 1 . .
C C13 0.76235(13) 0.31890(16) 0.20509(11) 0.0343(4) Uani d . 1 1 . .
C C14 0.81005(15) 0.23621(19) 0.24497(12) 0.0434(5) Uani d . 1 1 . .
H H14A 0.7913 0.2075 0.2906 0.052 Uiso calc R 1 1 . .
C C15 0.88497(16) 0.19494(19) 0.21895(14) 0.0465(5) Uani d . 1 1 . .
H H15A 0.9171 0.1386 0.2473 0.056 Uiso calc R 1 1 . .
C C16 0.91379(14) 0.23425(17) 0.15237(13) 0.0395(5) Uani d . 1 1 . .
C C17 0.86463(15) 0.31561(19) 0.11187(13) 0.0436(5) Uani d . 1 1 . .
H H17A 0.8822 0.3426 0.0653 0.052 Uiso calc R 1 1 . .
C C18 0.79042(15) 0.35835(18) 0.13792(13) 0.0418(5) Uani d . 1 1 . .
H H18A 0.7586 0.4150 0.1097 0.050 Uiso calc R 1 1 . .
C C19 0.99617(17) 0.1905(2) 0.12528(17) 0.0578(6) Uani d . 1 1 . .
H H19A 0.9904 0.1999 0.0679 0.087 Uiso calc R 1 1 . .
H H19B 1.0017 0.1156 0.1381 0.087 Uiso calc R 1 1 . .
H H19C 1.0500 0.2276 0.1522 0.087 Uiso calc R 1 1 . .
C C20 0.96436(15) 0.57494(16) 0.14058(12) 0.0378(4) Uani d . 1 1 A .
C C21 0.95360(15) 0.53588(16) 0.21766(13) 0.0399(5) Uani d . 1 1 . .
C C22 1.02623(16) 0.46581(18) 0.25059(13) 0.0430(5) Uani d . 1 1 A .
C C23 1.09501(16) 0.43644(18) 0.21281(14) 0.0452(5) Uani d . 1 1 . .
H H23A 1.1395 0.3880 0.2369 0.054 Uiso calc R 1 1 A .
C C24 1.09888(15) 0.47827(17) 0.13884(13) 0.0414(5) Uani d . 1 1 A .
C C25 1.03443(15) 0.54831(17) 0.10349(12) 0.0389(4) Uani d . 1 1 . .
H H25A 1.0386 0.5780 0.0535 0.047 Uiso calc R 1 1 A .
C C26 0.28089(15) 0.15781(17) 0.22957(12) 0.0396(5) Uani d . 1 1 A .
C C27 0.35152(13) 0.23267(16) 0.25547(11) 0.0356(4) Uani d . 1 1 . .
C C28 0.34105(14) 0.28230(18) 0.32932(12) 0.0403(5) Uani d . 1 1 A .
C C29 0.27778(17) 0.25319(19) 0.37352(13) 0.0472(6) Uani d . 1 1 . .
H H29A 0.2772 0.2848 0.4236 0.057 Uiso calc R 1 1 A .
C C30 0.21500(17) 0.1777(2) 0.34464(14) 0.0492(6) Uani d . 1 1 A .
C C31 0.21513(16) 0.13026(18) 0.27218(14) 0.0453(5) Uani d . 1 1 . .
H H31A 0.1706 0.0796 0.2521 0.054 Uiso calc R 1 1 A .

loop_
_atom_site_aniso_label
_atom_site_aniso_U_11
_atom_site_aniso_U_22
_atom_site_aniso_U_33
_atom_site_aniso_U_12
_atom_site_aniso_U_13
_atom_site_aniso_U_23
O1 0.0933(16) 0.0729(14) 0.0937(16) 0.0258(12) 0.0423(13) 0.0435(12)
O2 0.0577(12) 0.0972(16) 0.0691(12) 0.0240(11) 0.0224(10) 0.0111(11)
O3 0.0602(11) 0.0571(10) 0.0597(10) -0.0013(8) 0.0343(9) 0.0068(8)
O4A 0.126(2) 0.110(4) 0.0594(17) 0.054(2) 0.0387(17) 0.0402(14)
O4 0.126(2) 0.110(4) 0.0594(17) 0.054(2) 0.0387(17) 0.0402(14)
O5A 0.126(2) 0.110(4) 0.0594(17) 0.054(2) 0.0387(17) 0.0402(14)
O5 0.126(2) 0.110(4) 0.0594(17) 0.054(2) 0.0387(17) 0.0402(14)
O6 0.0714(14) 0.116(2) 0.0838(15) 0.0450(14) 0.0276(12) 0.0182(14)
O7 0.0716(13) 0.0776(13) 0.0537(10) 0.0064(10) 0.0325(9) -0.0010(9)
O8A 0.077(3) 0.083(3) 0.058(2) -0.030(2) 0.030(2) -0.0174(18)
O8 0.077(3) 0.083(3) 0.058(2) -0.030(2) 0.030(2) -0.0174(18)
O9A 0.077(3) 0.083(3) 0.058(2) -0.030(2) 0.030(2) -0.0174(18)
O9 0.077(3) 0.083(3) 0.058(2) -0.030(2) 0.030(2) -0.0174(18)
O10 0.0442(9) 0.0685(11) 0.0417(8) -0.0085(8) 0.0227(7) -0.0043(7)
O11 0.0522(11) 0.0573(11) 0.0923(15) -0.0053(9) 0.0221(10) -0.0129(11)
O12 0.0864(16) 0.1094(19) 0.0609(12) 0.0143(14) -0.0106(11) -0.0316(13)
O13 0.0794(16) 0.0789(14) 0.0695(15) 0.0012(12) 0.0548(18) 0.025(2)
O13A 0.0794(16) 0.0789(14) 0.0695(15) 0.0012(12) 0.0548(18) 0.025(2)
O14 0.0794(16) 0.0789(14) 0.0695(15) 0.0012(12) 0.0548(18) 0.025(2)
O14A 0.0794(16) 0.0789(14) 0.0695(15) 0.0012(12) 0.0548(18) 0.025(2)
N1 0.0337(8) 0.0413(9) 0.0275(7) -0.0007(7) 0.0115(6) -0.0027(6)
N2 0.0427(10) 0.0439(9) 0.0312(8) -0.0069(8) 0.0131(7) -0.0020(7)
N3 0.0564(12) 0.0488(11) 0.0513(11) 0.0073(9) 0.0169(10) 0.0010(9)
N4 0.0621(14) 0.0641(14) 0.0504(12) 0.0035(11) 0.0199(10) 0.0177(10)
N5 0.0503(12) 0.0612(13) 0.0506(11) 0.0047(10) 0.0161(10) -0.0064(10)
N6 0.0548(12) 0.0615(13) 0.0462(10) -0.0188(10) 0.0193(9) -0.0072(9)
N7 0.0426(11) 0.0619(13) 0.0572(12) 0.0133(10) 0.0038(10) -0.0164(11)
N8 0.0687(16) 0.0702(15) 0.0831(17) 0.0250(13) 0.0529(14) 0.0322(13)
C1 0.0466(12) 0.0449(11) 0.0322(9) -0.0044(9) 0.0094(9) -0.0069(8)
C2 0.0660(17) 0.0691(17) 0.0445(13) -0.0034(13) -0.0085(12) 0.0011(12)
C3 0.0715(19) 0.0651(18) 0.077(2) 0.0079(15) -0.0153(16) 0.0112(15)
C4 0.133(3) 0.0419(14) 0.0646(17) 0.0206(17) -0.0165(19) -0.0034(13)
C5 0.0363(11) 0.0741(17) 0.0498(13) 0.0015(11) 0.0102(10) -0.0227(12)
C6 0.0361(11) 0.0600(14) 0.0414(11) -0.0013(10) 0.0120(9) -0.0148(10)
C7 0.0358(10) 0.0438(11) 0.0314(9) -0.0020(8) 0.0118(8) -0.0038(8)
C8 0.0334(10) 0.0390(10) 0.0323(9) 0.0011(8) 0.0107(8) 0.0012(8)
C9 0.0409(11) 0.0579(13) 0.0390(10) -0.0003(10) 0.0173(9) 0.0013(10)
C10 0.0634(16) 0.0695(16) 0.0365(11) 0.0107(13) 0.0247(11) 0.0009(11)
C11 0.0757(18) 0.0528(14) 0.0334(10) 0.0053(12) 0.0124(11) -0.0094(10)
C12 0.0606(15) 0.0464(12) 0.0405(11) -0.0087(11) 0.0057(10) -0.0055(9)
C13 0.0305(9) 0.0427(11) 0.0307(9) -0.0043(8) 0.0080(7) -0.0061(8)
C14 0.0442(12) 0.0559(13) 0.0307(9) 0.0012(10) 0.0081(9) 0.0037(9)
C15 0.0438(12) 0.0508(13) 0.0441(11) 0.0097(10) 0.0055(9) 0.0043(10)
C16 0.0326(10) 0.0449(11) 0.0414(10) -0.0023(8) 0.0073(8) -0.0108(9)
C17 0.0431(12) 0.0525(13) 0.0393(10) -0.0011(10) 0.0185(9) 0.0025(9)
C18 0.0380(11) 0.0482(12) 0.0419(11) 0.0028(9) 0.0142(9) 0.0072(9)
C19 0.0445(13) 0.0637(16) 0.0689(16) 0.0064(12) 0.0195(12) -0.0130(13)
C20 0.0415(11) 0.0345(10) 0.0388(10) -0.0045(8) 0.0106(8) -0.0029(8)
C21 0.0454(11) 0.0355(10) 0.0415(10) -0.0101(9) 0.0150(9) -0.0034(8)
C22 0.0504(13) 0.0427(11) 0.0371(10) -0.0085(9) 0.0110(9) 0.0032(9)
C23 0.0468(12) 0.0443(12) 0.0436(11) -0.0016(9) 0.0057(10) 0.0007(9)
C24 0.0420(11) 0.0445(11) 0.0393(10) -0.0032(9) 0.0119(9) -0.0087(9)
C25 0.0452(11) 0.0396(11) 0.0333(9) -0.0069(9) 0.0110(9) -0.0046(8)
C26 0.0403(11) 0.0445(11) 0.0371(10) 0.0021(9) 0.0149(9) 0.0050(8)
C27 0.0339(10) 0.0432(11) 0.0316(9) 0.0058(8) 0.0115(8) 0.0052(8)
C28 0.0385(11) 0.0459(11) 0.0380(10) 0.0119(9) 0.0109(8) 0.0003(9)
C29 0.0532(13) 0.0560(13) 0.0369(10) 0.0233(11) 0.0205(10) 0.0074(10)
C30 0.0509(13) 0.0522(13) 0.0531(13) 0.0174(11) 0.0328(11) 0.0201(11)
C31 0.0415(11) 0.0444(12) 0.0540(13) 0.0032(9) 0.0198(10) 0.0116(10)

loop_
_atom_type_symbol
_atom_type_description
_atom_type_scat_dispersion_real
_atom_type_scat_dispersion_imag
_atom_type_scat_source
C C 0.0033 0.0016 'International Tables Vol C Tables 4.2.6.8 and 6.1.1.4'
H H 0.0000 0.0000 'International Tables Vol C Tables 4.2.6.8 and 6.1.1.4'
N N 0.0061 0.0033 'International Tables Vol C Tables 4.2.6.8 and 6.1.1.4'
O O 0.0106 0.0060 'International Tables Vol C Tables 4.2.6.8 and 6.1.1.4'

loop_
_geom_angle_atom_site_label_1
_geom_angle_atom_site_label_2
_geom_angle_atom_site_label_3
_geom_angle
C5 N1 C4 115.6(2)
C5 N1 C1 111.42(16)
C4 N1 C1 105.67(18)
C5 N1 H1N 105.1(16)
C4 N1 H1N 109.6(17)
C1 N1 H1N 109.5(16)
C8 N2 C12 123.00(19)
C8 N2 H2N 120.3(17)
C12 N2 H2N 116.6(18)
O2 N3 O1 122.9(2)
O2 N3 C20 119.6(2)
O1 N3 C20 117.4(2)
O4 N4 O5 117.2(4)
O4 N4 O5A 106.4(6)
O5 N4 O4A 131.5(5)
O4 N4 C22 126.0(3)
O5 N4 C22 114.8(3)
O5A N4 C22 122.3(4)
O4A N4 C22 112.1(4)
O6 N5 O7 123.3(2)
O6 N5 C24 118.2(2)
O7 N5 C24 118.5(2)
O9A N6 O8 122.3(4)
O9A N6 O8A 115.1(8)
O8 N6 O9 114.8(5)
O8A N6 O9 123.6(5)
O9A N6 C26 116.6(5)
O8 N6 C26 120.8(4)
O8A N6 C26 117.9(6)
O9 N6 C26 118.5(3)
O12 N7 O11 123.8(3)
O12 N7 C28 117.8(3)
O11 N7 C28 118.4(2)
O13 N8 O14A 102.2(4)
O14A N8 O13A 123.8(3)
O13 N8 O14 119.2(5)
O13A N8 O14 139.1(4)
O13 N8 C30 132.0(5)
O14A N8 C30 125.0(3)
O13A N8 C30 111.2(3)
O14 N8 C30 108.8(3)
C2 C1 N1 104.05(19)
C2 C1 H1A 110.9
N1 C1 H1A 110.9
C2 C1 H1B 110.9
N1 C1 H1B 110.9
H1A C1 H1B 109.0
C3 C2 C1 105.7(2)
C3 C2 H2A 110.6
C1 C2 H2A 110.6
C3 C2 H2B 110.6
C1 C2 H2B 110.6
H2A C2 H2B 108.7
C4 C3 C2 107.6(2)
C4 C3 H3A 110.2
C2 C3 H3A 110.2
C4 C3 H3B 110.2
C2 C3 H3B 110.2
H3A C3 H3B 108.5
C3 C4 N1 108.1(2)
C3 C4 H4A 110.1
N1 C4 H4A 110.1
C3 C4 H4B 110.1
N1 C4 H4B 110.1
H4A C4 H4B 108.4
N1 C5 C6 113.65(19)
N1 C5 H5A 108.8
C6 C5 H5A 108.8
N1 C5 H5B 108.8
C6 C5 H5B 108.8
H5A C5 H5B 107.7
C7 C6 C5 122.0(2)
C7 C6 H6A 119.0
C5 C6 H6A 119.0
C6 C7 C8 119.40(18)
C6 C7 C13 122.81(18)
C8 C7 C13 117.49(17)
N2 C8 C9 117.15(19)
N2 C8 C7 119.24(17)
C9 C8 C7 123.55(19)
C10 C9 C8 120.6(2)
C10 C9 H9A 119.7
C8 C9 H9A 119.7
C11 C10 C9 119.9(2)
C11 C10 H10A 120.0
C9 C10 H10A 120.0
C12 C11 C10 118.4(2)
C12 C11 H11A 120.8
C10 C11 H11A 120.8
N2 C12 C11 120.9(2)
N2 C12 H12A 119.5
C11 C12 H12A 119.5
C14 C13 C18 118.50(19)
C14 C13 C7 119.56(18)
C18 C13 C7 121.93(19)
C13 C14 C15 120.6(2)
C13 C14 H14A 119.7
C15 C14 H14A 119.7
C16 C15 C14 121.3(2)
C16 C15 H15A 119.4
C14 C15 H15A 119.4
C15 C16 C17 117.8(2)
C15 C16 C19 121.0(2)
C17 C16 C19 121.2(2)
C18 C17 C16 121.5(2)
C18 C17 H17A 119.3
C16 C17 H17A 119.3
C17 C18 C13 120.4(2)
C17 C18 H18A 119.8
C13 C18 H18A 119.8
C16 C19 H19A 109.5
C16 C19 H19B 109.5
H19A C19 H19B 109.5
C16 C19 H19C 109.5
H19A C19 H19C 109.5
H19B C19 H19C 109.5
C25 C20 C21 124.0(2)
C25 C20 N3 116.41(19)
C21 C20 N3 119.58(19)
O3 C21 C22 124.4(2)
O3 C21 C20 124.0(2)
C22 C21 C20 111.67(19)
C23 C22 C21 124.6(2)
C23 C22 N4 116.4(2)
C21 C22 N4 119.0(2)
C22 C23 C24 119.1(2)
C22 C23 H23A 120.5
C24 C23 H23A 120.5
C25 C24 C23 120.7(2)
C25 C24 N5 119.7(2)
C23 C24 N5 119.5(2)
C20 C25 C24 119.84(19)
C20 C25 H25A 120.1
C24 C25 H25A 120.1
C31 C26 C27 124.6(2)
C31 C26 N6 116.4(2)
C27 C26 N6 118.99(18)
O10 C27 C26 125.50(19)
O10 C27 C28 122.6(2)
C26 C27 C28 111.73(18)
C29 C28 C27 124.0(2)
C29 C28 N7 117.4(2)
C27 C28 N7 118.53(19)
C28 C29 C30 119.4(2)
C28 C29 H29A 120.3
C30 C29 H29A 120.3
C29 C30 C31 121.2(2)
C29 C30 N8 119.6(2)
C31 C30 N8 119.2(3)
C26 C31 C30 118.8(2)
C26 C31 H31A 120.6
C30 C31 H31A 120.6

loop_
_geom_bond_atom_site_label_1
_geom_bond_atom_site_label_2
_geom_bond_distance
O1 N3 1.220(3)
O2 N3 1.211(3)
O3 C21 1.247(3)
O4A N4 1.280(11)
O4 N4 1.166(7)
O5A N4 1.242(9)
O5 N4 1.238(6)
O6 N5 1.216(3)
O7 N5 1.225(3)
O8A N6 1.235(10)
O8 N6 1.225(6)
O9A N6 1.224(10)
O9 N6 1.270(6)
O10 C27 1.244(2)
O11 N7 1.224(3)
O12 N7 1.222(3)
O13 N8 1.130(10)
O13A N8 1.309(7)
O14 N8 1.419(12)
O14A N8 1.152(8)
N1 C5 1.475(3)
N1 C4 1.480(3)
N1 C1 1.511(3)
N1 H1N 0.854(16)
N2 C8 1.340(3)
N2 C12 1.340(3)
N2 H2N 0.858(17)
N3 C20 1.457(3)
N4 C22 1.451(3)
N5 C24 1.448(3)
N6 C26 1.445(3)
N7 C28 1.454(3)
N8 C30 1.444(3)
C1 C2 1.509(3)
C1 H1A 0.9900
C1 H1B 0.9900
C2 C3 1.497(4)
C2 H2A 0.9900
C2 H2B 0.9900
C3 C4 1.467(4)
C3 H3A 0.9900
C3 H3B 0.9900
C4 H4A 0.9900
C4 H4B 0.9900
C5 C6 1.501(3)
C5 H5A 0.9900
C5 H5B 0.9900
C6 C7 1.325(3)
C6 H6A 0.9500
C7 C8 1.475(3)
C7 C13 1.498(3)
C8 C9 1.389(3)
C9 C10 1.375(3)
C9 H9A 0.9500
C10 C11 1.374(4)
C10 H10A 0.9500
C11 C12 1.358(4)
C11 H11A 0.9500
C12 H12A 0.9500
C13 C14 1.386(3)
C13 C18 1.389(3)
C14 C15 1.388(3)
C14 H14A 0.9500
C15 C16 1.385(3)
C15 H15A 0.9500
C16 C17 1.387(3)
C16 C19 1.506(3)
C17 C18 1.386(3)
C17 H17A 0.9500
C18 H18A 0.9500
C19 H19A 0.9800
C19 H19B 0.9800
C19 H19C 0.9800
C20 C25 1.368(3)
C20 C21 1.448(3)
C21 C22 1.447(3)
C22 C23 1.367(3)
C23 C24 1.386(3)
C23 H23A 0.9500
C24 C25 1.378(3)
C25 H25A 0.9500
C26 C31 1.376(3)
C26 C27 1.439(3)
C27 C28 1.449(3)
C28 C29 1.369(3)
C29 C30 1.378(4)
C29 H29A 0.9500
C30 C31 1.382(3)
C31 H31A 0.9500

loop_
_geom_hbond_atom_site_label_D
_geom_hbond_atom_site_label_H
_geom_hbond_atom_site_label_A
_geom_hbond_site_symmetry_A
_geom_hbond_distance_DH
_geom_hbond_distance_HA
_geom_hbond_distance_DA
_geom_hbond_angle_DHA
N1 H1N O10 . 0.854(16) 1.893(18) 2.701(2) 157(2)
N1 H1N O8 . 0.854(16) 2.44(2) 3.053(7) 129(2)
N1 H1N O8A . 0.854(16) 2.57(2) 3.173(10) 128(2)
N2 H2N O3 . 0.858(17) 1.854(19) 2.648(2) 153(2)
C31 H31A O11 2_545 0.95 2.58 3.520(3) 170.2
C9 H9A O11 . 0.95 2.47 3.174(3) 131.3
C5 H5B O3 2_645 0.99 2.44 3.362(4) 153.8
C5 H5A O13A 4_665 0.99 2.47 3.399(6) 157.0
C4 H4A O14A 2 0.99 2.33 3.116(7) 136.2

loop_
_geom_torsion_atom_site_label_1
_geom_torsion_atom_site_label_2
_geom_torsion_atom_site_label_3
_geom_torsion_atom_site_label_4
_geom_torsion
C5 N1 C1 C2 -155.6(2)
C4 N1 C1 C2 -29.3(3)
N1 C1 C2 C3 27.9(3)
C1 C2 C3 C4 -16.3(4)
C2 C3 C4 N1 -2.2(4)
C5 N1 C4 C3 143.4(3)
C1 N1 C4 C3 19.7(4)
C4 N1 C5 C6 59.3(3)
C1 N1 C5 C6 179.9(2)
N1 C5 C6 C7 -168.2(2)
C5 C6 C7 C8 -168.2(2)
C5 C6 C7 C13 5.4(4)
C12 N2 C8 C9 -0.1(3)
C12 N2 C8 C7 -177.3(2)
C6 C7 C8 N2 -151.8(2)
C13 C7 C8 N2 34.2(3)
C6 C7 C8 C9 31.2(3)
C13 C7 C8 C9 -142.8(2)
N2 C8 C9 C10 0.4(3)
C7 C8 C9 C10 177.5(2)
C8 C9 C10 C11 -0.8(4)
C9 C10 C11 C12 0.8(4)
C8 N2 C12 C11 0.1(4)
C10 C11 C12 N2 -0.5(4)
C6 C7 C13 C14 -105.8(3)
C8 C7 C13 C14 67.9(3)
C6 C7 C13 C18 73.2(3)
C8 C7 C13 C18 -113.0(2)
C18 C13 C14 C15 1.0(3)
C7 C13 C14 C15 -179.9(2)
C13 C14 C15 C16 -0.5(4)
C14 C15 C16 C17 -0.7(3)
C14 C15 C16 C19 178.8(2)
C15 C16 C17 C18 1.6(3)
C19 C16 C17 C18 -178.0(2)
C16 C17 C18 C13 -1.2(3)
C14 C13 C18 C17 -0.1(3)
C7 C13 C18 C17 -179.2(2)
O2 N3 C20 C25 157.6(2)
O1 N3 C20 C25 -21.4(3)
O2 N3 C20 C21 -23.2(3)
O1 N3 C20 C21 157.8(2)
C25 C20 C21 O3 179.8(2)
N3 C20 C21 O3 0.7(3)
C25 C20 C21 C22 0.3(3)
N3 C20 C21 C22 -178.81(19)
O3 C21 C22 C23 178.2(2)
C20 C21 C22 C23 -2.3(3)
O3 C21 C22 N4 -2.3(3)
C20 C21 C22 N4 177.22(19)
O4 N4 C22 C23 162.4(10)
O5 N4 C22 C23 -34.3(5)
O5A N4 C22 C23 11.9(7)
O4A N4 C22 C23 158.7(12)
O4 N4 C22 C21 -17.2(10)
O5 N4 C22 C21 146.1(4)
O5A N4 C22 C21 -167.7(7)
O4A N4 C22 C21 -20.9(13)
C21 C22 C23 C24 2.3(4)
N4 C22 C23 C24 -177.2(2)
C22 C23 C24 C25 -0.1(3)
C22 C23 C24 N5 176.9(2)
O6 N5 C24 C25 -179.8(2)
O7 N5 C24 C25 1.5(3)
O6 N5 C24 C23 3.1(4)
O7 N5 C24 C23 -175.6(2)
C21 C20 C25 C24 1.7(3)
N3 C20 C25 C24 -179.20(19)
C23 C24 C25 C20 -1.8(3)
N5 C24 C25 C20 -178.9(2)
O9A N6 C26 C31 3.5(6)
O8 N6 C26 C31 177.4(4)
O8A N6 C26 C31 146.8(5)
O9 N6 C26 C31 -31.1(4)
O9A N6 C26 C27 -179.2(5)
O8 N6 C26 C27 -5.2(5)
O8A N6 C26 C27 -35.9(6)
O9 N6 C26 C27 146.2(4)
C31 C26 C27 O10 170.8(2)
N6 C26 C27 O10 -6.3(3)
C31 C26 C27 C28 -4.7(3)
N6 C26 C27 C28 178.24(19)
O10 C27 C28 C29 -168.8(2)
C26 C27 C28 C29 6.9(3)
O10 C27 C28 N7 11.0(3)
C26 C27 C28 N7 -173.36(18)
O12 N7 C28 C29 30.3(3)
O11 N7 C28 C29 -147.8(2)
O12 N7 C28 C27 -149.5(2)
O11 N7 C28 C27 32.4(3)
C27 C28 C29 C30 -5.1(3)
N7 C28 C29 C30 175.1(2)
C28 C29 C30 C31 0.5(3)
C28 C29 C30 N8 -178.6(2)
O13 N8 C30 C29 -19.7(7)
O14A N8 C30 C29 172.0(4)
O13A N8 C30 C29 -7.8(4)
O14 N8 C30 C29 163.1(4)
O13 N8 C30 C31 161.1(6)
O14A N8 C30 C31 -7.1(5)
O13A N8 C30 C31 173.1(3)
O14 N8 C30 C31 -16.0(5)
C27 C26 C31 C30 0.8(3)
N6 C26 C31 C30 177.9(2)
C29 C30 C31 C26 1.6(3)
N8 C30 C31 C26 -179.3(2)
